data_4334349
loop_
_publ_author_name
'Mikiko Ochi'
'Ikuya Yamada'
'Kenya Ohgushi'
'Yoshihiro Kusano'
'Masaichiro Mizumaki'
'Ryoji Takahashi'
'Shunsuke Yagi'
'Norimasa Nishiyama'
'Toru Inoue'
'Tetsuo Irifune'

_publ_section_title
;
 B-Site Deficiencies in A-site-Ordered Perovskite LaCu3Pt3.75O12
;
_journal_name_full 'Inorganic Chemistry'
_journal_page_first 3985
_journal_page_last 3989
_journal_paper_doi 10.1021/ic302809v
_journal_volume 52
_journal_year 2013
_chemical_formula_sum Pt
_chemical_formula_weight 195.084
_space_group_IT_number 225
_symmetry_cell_setting cubic
_symmetry_Int_Tables_number 225
_symmetry_space_group_name_Hall '-F 4 2 3'
_symmetry_space_group_name_H-M 'F m -3 m'
_cell_angle_alpha 90
_cell_angle_beta 90
_cell_angle_gamma 90
_cell_formula_units_Z 4
_cell_length_a 3.9218(1)
_cell_length_b 3.9218(1)
_cell_length_c 3.9218(1)
_cell_volume 60.319(3)
_computing_cell_refinement 'RIETAN-FP (Izumi and Momma, 2007)'
_computing_molecular_graphics 'VESTA (Momma and Izumi, 2008)'
_computing_structure_refinement 'RIETAN-FP (Izumi and Momma, 2007)'
_diffrn_radiation_wavelength 0.518520
_diffrn_source synchrotron
_exptl_crystal_density_diffrn 21.4814
_exptl_crystal_F_000 312.00
_pd_calc_method 'Rietveld Refinement'
_pd_instr_location ' ?'
_pd_meas_2theta_range_inc 0.0100
_pd_meas_2theta_range_max 76.6200
_pd_meas_2theta_range_min 0.0100
_pd_meas_number_of_points 7662
_pd_meas_scan_method step
_pd_proc_2theta_range_inc 0.0100
_pd_proc_2theta_range_max 40.0000
_pd_proc_2theta_range_min 5.0000
_pd_proc_ls_background_function 'Legendre polynomials'
_pd_proc_ls_pref_orient_corr ' ?'
_pd_proc_ls_profile_function 'split pseudo-Voigt function'
_pd_proc_ls_prof_R_factor 0.05608
_pd_proc_ls_prof_wR_expected 0.05935
_pd_proc_ls_prof_wR_factor 0.07377
_pd_spec_mounting ' ?'
_pd_spec_mount_mode transmission
_pd_spec_shape cylinder
_refine_diff_density_max 0.0
_refine_diff_density_min 0.0
_refine_ls_extinction_method none
_refine_ls_goodness_of_fit_all 1.2430
_refine_ls_matrix_type full
_refine_ls_number_constraints 0
_refine_ls_number_parameters 40
_refine_ls_number_restraints 0
_refine_ls_R_factor_all 0.01834
_refine_ls_R_Fsqd_factor 0.05302
_refine_ls_R_I_factor 0.03608
_refine_ls_shift/su_max 0.0
_refine_ls_weighting_details 1/<i>y</i>~i~
_refine_ls_weighting_scheme sigma
_cod_data_source_file ic302809v_si_001_1.cif
_cod_data_source_block phase_2
_cod_original_cell_volume 60.321(3)
_cod_database_code 4334349

loop_
_symmetry_equiv_pos_site_id
_symmetry_equiv_pos_as_xyz
1 x,y,z
2 -x,-y,z
3 -x,y,-z
4 x,-y,-z
5 z,x,y
6 z,-x,-y
7 -z,-x,y
8 -z,x,-y
9 y,z,x
10 -y,z,-x
11 y,-z,-x
12 -y,-z,x
13 y,x,-z
14 -y,-x,-z
15 y,-x,z
16 -y,x,z
17 x,z,-y
18 -x,z,y
19 -x,-z,-y
20 x,-z,y
21 z,y,-x
22 z,-y,x
23 -z,y,x
24 -z,-y,-x
25 -x,-y,-z
26 x,y,-z
27 x,-y,z
28 -x,y,z
29 -z,-x,-y
30 -z,x,y
31 z,x,-y
32 z,-x,y
33 -y,-z,-x
34 y,-z,x
35 -y,z,x
36 y,z,-x
37 -y,-x,z
38 y,x,z
39 -y,x,-z
40 y,-x,-z
41 -x,-z,y
42 x,-z,-y
43 x,z,y
44 -x,z,-y
45 -z,-y,x
46 -z,y,-x
47 z,-y,-x
48 z,y,x
49 x+1/2,y+1/2,z
50 -x+1/2,-y+1/2,z
51 -x+1/2,y+1/2,-z
52 x+1/2,-y+1/2,-z
53 z+1/2,x+1/2,y
54 z+1/2,-x+1/2,-y
55 -z+1/2,-x+1/2,y
56 -z+1/2,x+1/2,-y
57 y+1/2,z+1/2,x
58 -y+1/2,z+1/2,-x
59 y+1/2,-z+1/2,-x
60 -y+1/2,-z+1/2,x
61 y+1/2,x+1/2,-z
62 -y+1/2,-x+1/2,-z
63 y+1/2,-x+1/2,z
64 -y+1/2,x+1/2,z
65 x+1/2,z+1/2,-y
66 -x+1/2,z+1/2,y
67 -x+1/2,-z+1/2,-y
68 x+1/2,-z+1/2,y
69 z+1/2,y+1/2,-x
70 z+1/2,-y+1/2,x
71 -z+1/2,y+1/2,x
72 -z+1/2,-y+1/2,-x
73 -x+1/2,-y+1/2,-z
74 x+1/2,y+1/2,-z
75 x+1/2,-y+1/2,z
76 -x+1/2,y+1/2,z
77 -z+1/2,-x+1/2,-y
78 -z+1/2,x+1/2,y
79 z+1/2,x+1/2,-y
80 z+1/2,-x+1/2,y
81 -y+1/2,-z+1/2,-x
82 y+1/2,-z+1/2,x
83 -y+1/2,z+1/2,x
84 y+1/2,z+1/2,-x
85 -y+1/2,-x+1/2,z
86 y+1/2,x+1/2,z
87 -y+1/2,x+1/2,-z
88 y+1/2,-x+1/2,-z
89 -x+1/2,-z+1/2,y
90 x+1/2,-z+1/2,-y
91 x+1/2,z+1/2,y
92 -x+1/2,z+1/2,-y
93 -z+1/2,-y+1/2,x
94 -z+1/2,y+1/2,-x
95 z+1/2,-y+1/2,-x
96 z+1/2,y+1/2,x
97 x+1/2,y,z+1/2
98 -x+1/2,-y,z+1/2
99 -x+1/2,y,-z+1/2
100 x+1/2,-y,-z+1/2
101 z+1/2,x,y+1/2
102 z+1/2,-x,-y+1/2
103 -z+1/2,-x,y+1/2
104 -z+1/2,x,-y+1/2
105 y+1/2,z,x+1/2
106 -y+1/2,z,-x+1/2
107 y+1/2,-z,-x+1/2
108 -y+1/2,-z,x+1/2
109 y+1/2,x,-z+1/2
110 -y+1/2,-x,-z+1/2
111 y+1/2,-x,z+1/2
112 -y+1/2,x,z+1/2
113 x+1/2,z,-y+1/2
114 -x+1/2,z,y+1/2
115 -x+1/2,-z,-y+1/2
116 x+1/2,-z,y+1/2
117 z+1/2,y,-x+1/2
118 z+1/2,-y,x+1/2
119 -z+1/2,y,x+1/2
120 -z+1/2,-y,-x+1/2
121 -x+1/2,-y,-z+1/2
122 x+1/2,y,-z+1/2
123 x+1/2,-y,z+1/2
124 -x+1/2,y,z+1/2
125 -z+1/2,-x,-y+1/2
126 -z+1/2,x,y+1/2
127 z+1/2,x,-y+1/2
128 z+1/2,-x,y+1/2
129 -y+1/2,-z,-x+1/2
130 y+1/2,-z,x+1/2
131 -y+1/2,z,x+1/2
132 y+1/2,z,-x+1/2
133 -y+1/2,-x,z+1/2
134 y+1/2,x,z+1/2
135 -y+1/2,x,-z+1/2
136 y+1/2,-x,-z+1/2
137 -x+1/2,-z,y+1/2
138 x+1/2,-z,-y+1/2
139 x+1/2,z,y+1/2
140 -x+1/2,z,-y+1/2
141 -z+1/2,-y,x+1/2
142 -z+1/2,y,-x+1/2
143 z+1/2,-y,-x+1/2
144 z+1/2,y,x+1/2
145 x,y+1/2,z+1/2
146 -x,-y+1/2,z+1/2
147 -x,y+1/2,-z+1/2
148 x,-y+1/2,-z+1/2
149 z,x+1/2,y+1/2
150 z,-x+1/2,-y+1/2
151 -z,-x+1/2,y+1/2
152 -z,x+1/2,-y+1/2
153 y,z+1/2,x+1/2
154 -y,z+1/2,-x+1/2
155 y,-z+1/2,-x+1/2
156 -y,-z+1/2,x+1/2
157 y,x+1/2,-z+1/2
158 -y,-x+1/2,-z+1/2
159 y,-x+1/2,z+1/2
160 -y,x+1/2,z+1/2
161 x,z+1/2,-y+1/2
162 -x,z+1/2,y+1/2
163 -x,-z+1/2,-y+1/2
164 x,-z+1/2,y+1/2
165 z,y+1/2,-x+1/2
166 z,-y+1/2,x+1/2
167 -z,y+1/2,x+1/2
168 -z,-y+1/2,-x+1/2
169 -x,-y+1/2,-z+1/2
170 x,y+1/2,-z+1/2
171 x,-y+1/2,z+1/2
172 -x,y+1/2,z+1/2
173 -z,-x+1/2,-y+1/2
174 -z,x+1/2,y+1/2
175 z,x+1/2,-y+1/2
176 z,-x+1/2,y+1/2
177 -y,-z+1/2,-x+1/2
178 y,-z+1/2,x+1/2
179 -y,z+1/2,x+1/2
180 y,z+1/2,-x+1/2
181 -y,-x+1/2,z+1/2
182 y,x+1/2,z+1/2
183 -y,x+1/2,-z+1/2
184 y,-x+1/2,-z+1/2
185 -x,-z+1/2,y+1/2
186 x,-z+1/2,-y+1/2
187 x,z+1/2,y+1/2
188 -x,z+1/2,-y+1/2
189 -z,-y+1/2,x+1/2
190 -z,y+1/2,-x+1/2
191 z,-y+1/2,-x+1/2
192 z,y+1/2,x+1/2

loop_
_atom_site_label
_atom_site_fract_x
_atom_site_fract_y
_atom_site_fract_z
_atom_site_occupancy
_atom_site_symmetry_multiplicity
_atom_site_Wyckoff_symbol
_atom_site_adp_type
_atom_site_U_iso_or_equiv
_atom_site_type_symbol
Pt2 0 0 0 1 4 a Uiso 0.0063(4) Pt

loop_
_atom_type_symbol
_atom_type_description
_atom_type_scat_dispersion_real
_atom_type_scat_dispersion_imag
_atom_type_scat_source
O O- 0.0016 0.0030 'International Tables for Crystallography, Vol. C'
La La3+ -1.0686 1.4182 'International Tables for Crystallography, Vol. C'
Cu Cu2+ 0.2508 0.7224 'International Tables for Crystallography, Vol. C'
Pt Pt4+ -1.2383 5.0594 'International Tables for Crystallography, Vol. C'

loop_
_pd_phase_id
_pd_phase_block_id
_pd_phase_mass_%
1 2013-02-27_phase_1 86.52
2 2013-02-27_phase_2 13.48
